data_1530612
loop_
_publ_author_name
'Preisinger, A.'
'Baumgartner, O.'
'Mereiter, K.'
'Heger, G.'
'Steidl, H.'
'Mikenda, W.'

_publ_section_title
;
 Hydrogen bonds in Na2 S (D2 O)9: Neutron diffraction, x-ray diffraction
 and vibrational spectroscopic studies
;
_journal_name_full 'Inorganica Chimica Acta'
_journal_page_first 237
_journal_page_last 246
_journal_volume 57
_journal_year 1982
_chemical_formula_sum 'D18 Na2 O9 S'
_chemical_name_systematic 'Na2 S (D2 O)9'
_space_group_IT_number 95
_symmetry_space_group_name_Hall 'P 4cw 2c'
_symmetry_space_group_name_H-M 'P 43 2 2'
_cell_angle_alpha 90
_cell_angle_beta 90
_cell_angle_gamma 90
_cell_formula_units_Z 4
_cell_length_a 9.337
_cell_length_b 9.337
_cell_length_c 12.783
_cell_volume 1114.416
_citation_journal_id_ASTM ICHAA3
_cod_data_source_file Preisinger_ICHAA3_1982_722.cif
_cod_data_source_block D18Na2O9S1
_cod_original_formula_sum 'D18 Na2 O9 S1'
_cod_database_code 1530612

loop_
_symmetry_equiv_pos_as_xyz
x,y,z
-y,x,z+3/4
-x,-y,z+1/2
y,-x,z+1/4
x,-y,-z+1/2
y,x,-z+1/4
-x,y,-z
-y,-x,-z+3/4

loop_
_atom_site_label
_atom_site_type_symbol
_atom_site_fract_x
_atom_site_fract_y
_atom_site_fract_z
_atom_site_occupancy
_atom_site_U_iso_or_equiv
O3 O-2 0.4657 0.1177 0.124 1 0.0
D8 D+1 0.3438 0.1857 0.2258 1 0.0
S1 S-2 0.5 0.1884 0.5 1 0.0
D6 D+1 0.3034 0.2796 0.7414 1 0.0
D3 D+1 0.2726 0.0412 0.5302 1 0.0
Na1 Na+1 0.5 0.30661 0 1 0.0
D4 D+1 0.4713 0.0248 0.0922 1 0.0
O2 O-2 0.1876 0.9905 0.5504 1 0.0
O4 O-2 0.3302 0.1817 0.7294 1 0.0
Na2 Na+1 0.14697 0 0.75 1 0.0
D7 D+1 0.3788 0.1768 0.6633 1 0.0
D5 D+1 0.5455 0.1275 0.1709 1 0.0
D2 D+1 0.1999 0.8916 0.5319 1 0.0
O5 O-2 0.2995 0.2378 0.2818 1 0.0
D1 D+1 0.4973 0.5855 0.0848 1 0.0
D9 D+1 0.358 0.227 0.3451 1 0.0
O1 O-2 0.4987 0.4987 0.125 1 0.0
